data_1100648
loop_
_publ_author_name
'Schrey, Anna'
'Osterkamp, Frank'
'Straudi, Alrun'
'Rickert, Corry'
'Wagner, Holger'
'Koert, Ulrich'
'Herrschaft, Bernhard'
'Harms, Klaus'

_publ_section_title
;
 Synthesis of Enantiomerically Pure Amino Acids Containing
 2,5-Disubstituted THF Rings in the Molecular Backbone
;
_journal_coden_ASTM EJOCFK
_journal_issue 11
_journal_name_full 'European Journal of Organic Chemistry'
_journal_page_first 2977
_journal_page_last 2990
_journal_paper_doi 10.1002/(sici)1099-0690(199911)1999:11<2977::aid-ejoc2977>3.0.co;2-3
_journal_volume 1999
_journal_year 1999
_chemical_formula_sum 'C12 H21 N O5'
_space_group_IT_number 4
_symmetry_cell_setting monoclinic
_symmetry_space_group_name_Hall 'P 2yb'
_symmetry_space_group_name_H-M 'P 1 21 1'
_cell_angle_alpha 90
_cell_angle_beta 106.459(8)
_cell_angle_gamma 90
_cell_formula_units_Z 2
_cell_length_a 8.6269(7)
_cell_length_b 9.251(2)
_cell_length_c 9.789(1)
_cod_original_sg_symbol_H-M 'P 21'
_cod_original_formula_sum 'C12 H21 N1 O5'
_cod_database_code 1100648

loop_
_symmetry_equiv_pos_site_id
_symmetry_equiv_pos_as_xyz
1 x,y,z
2 -x,1/2+y,-z

loop_
_atom_site_label
_atom_site_type_symbol
_atom_site_fract_x
_atom_site_fract_y
_atom_site_fract_z
O1 O 0.2111(2) 0.2642(3) 0.4335(3)
O2 O 0.3867(2) 0.1989(3) 0.3168(2)
O3 O 0.5877(2) 0.4181(2) 0.4540(2)
O4 O 0.7003(2) 0.0506(3) 0.1614(2)
O5 O 0.9590(2) 0.1202(3) 0.2661(2)
N1 N 0.7463(2) 0.2212(3) 0.3231(2)
C1 C 0.3531(3) 0.2664(3) 0.4096(2)
C2 C 0.4694(3) 0.3631(3) 0.5161(3)
C3 C 0.7459(3) 0.3658(3) 0.5292(3)
C4 C 0.8360(3) 0.3303(3) 0.4214(3)
C5 C 0.8137(3) 0.1309(3) 0.2513(3)
C6 C 0.7390(3) -0.0546(4) 0.0647(3)
C7 C 0.8353(7) -0.1734(5) 0.1500(6)
C8 C 0.5602(4) 0.2810(4) 0.6501(3)
C9 C 0.7174(3) 0.2396(4) 0.6187(3)
C10 C 0.8689(5) 0.4637(4) 0.3441(4)
C11 C 0.5743(5) -0.1110(8) -0.0159(4)
C12 C 0.8189(8) 0.0191(9) -0.0332(4)
H1 H 0.130(5) 0.217(6) 0.373(4)
H2 H 0.408(4) 0.439(5) 0.545(3)
H3 H 0.802(3) 0.446(3) 0.586(3)
H4 H 0.939(3) 0.288(3) 0.476(3)
H5 H 0.641(3) 0.219(4) 0.298(3)
H6 H 0.77630 -0.21540 0.20980
H7 H 0.93610 -0.13560 0.20820
H8 H 0.85590 -0.24590 0.08720
H9 H 0.51180 -0.03410 -0.07090
H10 H 0.52020 -0.14730 0.05020
H11 H 0.58620 -0.18750 -0.07850
H12 H 0.74940 0.09400 -0.08460
H13 H 0.83920 -0.05000 -0.09930
H14 H 0.91930 0.06070 0.02140
H15 H 0.584(5) 0.341(6) 0.724(4)
H16 H 0.498(4) 0.196(5) 0.670(4)
H17 H 0.807(4) 0.232(5) 0.696(4)
H18 H 0.707(4) 0.145(4) 0.563(3)
H19 H 0.925(4) 0.426(5) 0.273(4)
H20 H 0.773(5) 0.505(5) 0.295(4)
H21 H 0.932(5) 0.540(6) 0.408(4)

loop_
_atom_type_symbol
_atom_type_radius_bond
C 0.68
H 0.23
N 0.68
O 0.68
